data_4034042
loop_
_publ_author_name
'Geiger, Thomas'
'Haupt, Anne'
'Maichle-M\"ossmer, C\"acilia'
'Schrenk, Claudio'
'Schnepf, Andreas'
'Bettinger, Holger F.'

_publ_section_title
;
 Synthesis and Photodimerization of 2- and 2,3-Disubstituted Anthracenes:
 Influence of Steric Interactions and London Dispersion on
 Diastereoselectivity.
;
_journal_issue 16
_journal_name_full 'The Journal of organic chemistry'
_journal_page_first 10120
_journal_page_last 10135
_journal_paper_doi 10.1021/acs.joc.9b01317
_journal_volume 84
_journal_year 2019
_chemical_formula_sum 'C32 H40 O2'
_chemical_formula_weight 456.64
_space_group_crystal_system triclinic
_space_group_IT_number 2
_space_group_name_Hall '-P 1'
_space_group_name_H-M_alt 'P -1'
_atom_sites_solution_hydrogens geom
_audit_creation_method SHELXL-2014/7
_cell_angle_alpha 109.626(2)
_cell_angle_beta 95.549(3)
_cell_angle_gamma 90.117(3)
_cell_formula_units_Z 2
_cell_length_a 8.3688(7)
_cell_length_b 12.6818(11)
_cell_length_c 12.7859(11)
_cell_measurement_reflns_used 8666
_cell_measurement_temperature 100(2)
_cell_measurement_theta_max 29.055
_cell_measurement_theta_min 2.446
_cell_volume 1271.30(19)
_computing_cell_refinement 'SAINT V8.37A (Bruker AXS Inc., 2015)'
_computing_data_collection 'APEX3 v2016.5-0 (Bruker AXS)'
_computing_data_reduction 'SAINT V8.37A (Bruker AXS Inc., 2015)'
_computing_structure_refinement 'SHELXL-2014/7 (Sheldrick, 2014)'
_computing_structure_solution 'XT, VERSION 2014/5,SHELXS-13 (Sheldrick 2008)'
_diffrn_ambient_temperature 100(2)
_diffrn_measured_fraction_theta_full 1.000
_diffrn_measured_fraction_theta_max 1.000
_diffrn_measurement_device_type 'Bruker APEX II DUO'
_diffrn_measurement_method 'omega scans'
_diffrn_radiation_type MoK\a
_diffrn_radiation_wavelength 0.71073
_diffrn_reflns_av_R_equivalents 0.0488
_diffrn_reflns_av_unetI/netI 0.0267
_diffrn_reflns_Laue_measured_fraction_full 1.000
_diffrn_reflns_Laue_measured_fraction_max 1.000
_diffrn_reflns_limit_h_max 10
_diffrn_reflns_limit_h_min -10
_diffrn_reflns_limit_k_max 16
_diffrn_reflns_limit_k_min -16
_diffrn_reflns_limit_l_max 16
_diffrn_reflns_limit_l_min -16
_diffrn_reflns_number 45809
_diffrn_reflns_point_group_measured_fraction_full 1.000
_diffrn_reflns_point_group_measured_fraction_max 1.000
_diffrn_reflns_theta_full 25.242
_diffrn_reflns_theta_max 27.103
_diffrn_reflns_theta_min 1.706
_diffrn_source 'ImuS-focus sealed tube'
_exptl_absorpt_coefficient_mu 0.072
_exptl_absorpt_correction_T_max 0.7458
_exptl_absorpt_correction_T_min 0.6866
_exptl_absorpt_correction_type numerical
_exptl_absorpt_process_details sadabs
_exptl_crystal_colour colourless
_exptl_crystal_density_diffrn 1.193
_exptl_crystal_description plate
_exptl_crystal_F_000 496
_exptl_crystal_size_max 0.278
_exptl_crystal_size_mid 0.136
_exptl_crystal_size_min 0.064
_refine_diff_density_max 0.325
_refine_diff_density_min -0.210
_refine_diff_density_rms 0.041
_refine_ls_extinction_method none
_refine_ls_goodness_of_fit_ref 1.032
_refine_ls_hydrogen_treatment constr
_refine_ls_matrix_type full
_refine_ls_number_parameters 307
_refine_ls_number_reflns 5619
_refine_ls_number_restraints 0
_refine_ls_restrained_S_all 1.032
_refine_ls_R_factor_all 0.0567
_refine_ls_R_factor_gt 0.0413
_refine_ls_shift/su_max 0.001
_refine_ls_shift/su_mean 0.000
_refine_ls_structure_factor_coef Fsqd
_refine_ls_weighting_details 'w=1/[\s^2^(Fo^2^)+(0.0597P)^2^+0.3059P] where P=(Fo^2^+2Fc^2^)/3'
_refine_ls_weighting_scheme calc
_refine_ls_wR_factor_gt 0.1081
_refine_ls_wR_factor_ref 0.1187
_reflns_Friedel_coverage 0.000
_reflns_number_gt 4359
_reflns_number_total 5619
_reflns_threshold_expression 'I > 2\s(I)'
_cod_data_source_file jo9b01317_si_002.cif
_cod_data_source_block 31c_mo_tg190_0m
_cod_database_code 4034042
_shelx_shelxl_version_number 2014/7
_shelx_space_group_comment
;
The symmetry employed for this shelxl refinement is uniquely defined
by the following loop, which should always be used as a source of
symmetry information in preference to the above space-group names.
They are only intended as comments.
;
_shelx_estimated_absorpt_t_min 0.980
_shelx_estimated_absorpt_t_max 0.995

loop_
_space_group_symop_operation_xyz
'x, y, z'
'-x, -y, -z'

loop_
_atom_site_label
_atom_site_type_symbol
_atom_site_fract_x
_atom_site_fract_y
_atom_site_fract_z
_atom_site_U_iso_or_equiv
_atom_site_adp_type
_atom_site_occupancy
_atom_site_site_symmetry_order
_atom_site_calc_flag
_atom_site_refinement_flags_posn
_atom_site_refinement_flags_adp
O1 O 1.03741(10) 0.63295(7) 0.77411(7) 0.0222(2) Uani 1 1 d . .
C1 C 0.66477(13) 0.44101(9) 0.42633(9) 0.0132(2) Uani 1 1 d . .
O2 O 0.82156(11) 0.75255(7) 0.42060(7) 0.0257(2) Uani 1 1 d . .
C2 C 0.71501(13) 0.41087(9) 0.52124(9) 0.0136(2) Uani 1 1 d . .
C16 C 0.51292(14) 0.39894(9) 0.23081(9) 0.0150(2) Uani 1 1 d . .
H16A H 0.4682 0.4746 0.2535 0.018 Uiso 1 1 calc R U
H16B H 0.6138 0.4026 0.1974 0.018 Uiso 1 1 calc R U
C27 C 0.70977(14) 0.11545(9) 0.71608(9) 0.0157(2) Uani 1 1 d . .
H27 H 0.8285 0.1110 0.7127 0.019 Uiso 1 1 calc R U
C26 C 0.63973(14) 0.15915(10) 0.62421(10) 0.0168(2) Uani 1 1 d . .
H26A H 0.6543 0.1026 0.5509 0.020 Uiso 1 1 calc R U
H26B H 0.5228 0.1675 0.6290 0.020 Uiso 1 1 calc R U
C22 C 0.23297(15) 0.47894(10) -0.05359(10) 0.0218(3) Uani 1 1 d . .
H22A H 0.1821 0.5523 -0.0379 0.026 Uiso 1 1 calc R U
H22B H 0.3318 0.4822 -0.0893 0.026 Uiso 1 1 calc R U
C21 C 0.11832(15) 0.38794(11) -0.13352(10) 0.0233(3) Uani 1 1 d . .
H21A H 0.0978 0.4018 -0.2053 0.028 Uiso 1 1 calc R U
H21B H 0.0146 0.3902 -0.1017 0.028 Uiso 1 1 calc R U
C23 C 0.27774(15) 0.45782(10) 0.05643(10) 0.0182(3) Uani 1 1 d . .
H23A H 0.1804 0.4614 0.0956 0.022 Uiso 1 1 calc R U
H23B H 0.3555 0.5171 0.1049 0.022 Uiso 1 1 calc R U
C15 C 0.54967(13) 0.36422(9) 0.33373(9) 0.0144(2) Uani 1 1 d . .
H15A H 0.4472 0.3584 0.3645 0.017 Uiso 1 1 calc R U
H15B H 0.5944 0.2886 0.3097 0.017 Uiso 1 1 calc R U
C29 C 0.70830(19) -0.04736(11) 0.78867(12) 0.0310(3) Uani 1 1 d . .
H29A H 0.6566 -0.1217 0.7753 0.037 Uiso 1 1 calc R U
H29B H 0.8253 -0.0572 0.7857 0.037 Uiso 1 1 calc R U
C28 C 0.64269(16) -0.00202(10) 0.69725(11) 0.0242(3) Uani 1 1 d . .
H28A H 0.6702 -0.0530 0.6242 0.029 Uiso 1 1 calc R U
H28B H 0.5241 -0.0006 0.6947 0.029 Uiso 1 1 calc R U
C3 C 0.82195(13) 0.48228(9) 0.60569(9) 0.0143(2) Uani 1 1 d . .
H3 H 0.8580 0.4614 0.6685 0.017 Uiso 1 1 calc R U
C4 C 0.87741(13) 0.58412(9) 0.60003(9) 0.0138(2) Uani 1 1 d . .
C14 C 0.72136(13) 0.54195(9) 0.42114(9) 0.0144(2) Uani 1 1 d . .
H14 H 0.6887 0.5621 0.3573 0.017 Uiso 1 1 calc R U
C30 C 0.67780(17) 0.03122(12) 0.90420(11) 0.0294(3) Uani 1 1 d . .
H30A H 0.5608 0.0339 0.9106 0.035 Uiso 1 1 calc R U
H30B H 0.7289 0.0023 0.9618 0.035 Uiso 1 1 calc R U
C5 C 0.99017(13) 0.65854(10) 0.69272(9) 0.0152(2) Uani 1 1 d . .
C6 C 1.04368(13) 0.76686(10) 0.68275(9) 0.0159(2) Uani 1 1 d . .
C7 C 1.14899(15) 0.83967(10) 0.76779(10) 0.0201(3) Uani 1 1 d . .
H7 H 1.1850 0.8204 0.8316 0.024 Uiso 1 1 calc R U
C32 C 0.68060(18) 0.19340(11) 0.83236(10) 0.0270(3) Uani 1 1 d . .
H32A H 0.7329 0.2675 0.8459 0.032 Uiso 1 1 calc R U
H32B H 0.5638 0.2039 0.8355 0.032 Uiso 1 1 calc R U
C10 C 1.04325(15) 0.89834(10) 0.58245(10) 0.0194(3) Uani 1 1 d . .
H10 H 1.0068 0.9185 0.5193 0.023 Uiso 1 1 calc R U
C9 C 1.14926(15) 0.96944(10) 0.66657(11) 0.0229(3) Uani 1 1 d . .
H9 H 1.1863 1.0380 0.6609 0.028 Uiso 1 1 calc R U
C11 C 0.98985(14) 0.79720(9) 0.59011(9) 0.0155(2) Uani 1 1 d . .
C8 C 1.20111(15) 0.94008(10) 0.75924(11) 0.0236(3) Uani 1 1 d . .
H8 H 1.2729 0.9892 0.8173 0.028 Uiso 1 1 calc R U
C31 C 0.74518(19) 0.14839(12) 0.92435(11) 0.0316(3) Uani 1 1 d . .
H31A H 0.8638 0.1471 0.9278 0.038 Uiso 1 1 calc R U
H31B H 0.7165 0.1992 0.9972 0.038 Uiso 1 1 calc R U
C12 C 0.87467(14) 0.72338(10) 0.49875(9) 0.0163(2) Uani 1 1 d . .
C13 C 0.82491(13) 0.61441(9) 0.50730(9) 0.0139(2) Uani 1 1 d . .
C20 C 0.18834(17) 0.27262(11) -0.15427(10) 0.0260(3) Uani 1 1 d . .
H20A H 0.2837 0.2669 -0.1957 0.031 Uiso 1 1 calc R U
H20B H 0.1078 0.2143 -0.2008 0.031 Uiso 1 1 calc R U
C17 C 0.39339(14) 0.31677(9) 0.14383(9) 0.0156(2) Uani 1 1 d . .
H17A H 0.2929 0.3144 0.1781 0.019 Uiso 1 1 calc R U
H17B H 0.4378 0.2411 0.1240 0.019 Uiso 1 1 calc R U
C25 C 0.71426(14) 0.27094(9) 0.62920(9) 0.0167(2) Uani 1 1 d . .
H25A H 0.6890 0.3303 0.6982 0.020 Uiso 1 1 calc R U
H25B H 0.8325 0.2658 0.6318 0.020 Uiso 1 1 calc R U
C19 C 0.23646(16) 0.25198(10) -0.04479(10) 0.0224(3) Uani 1 1 d . .
H19A H 0.2882 0.1788 -0.0612 0.027 Uiso 1 1 calc R U
H19B H 0.1385 0.2477 -0.0086 0.027 Uiso 1 1 calc R U
C18 C 0.35163(13) 0.34320(9) 0.03636(9) 0.0147(2) Uani 1 1 d . .
H18 H 0.4530 0.3429 0.0008 0.018 Uiso 1 1 calc R U
C24 C 0.65075(14) 0.30211(9) 0.52797(9) 0.0153(2) Uani 1 1 d . .
H24A H 0.6746 0.2408 0.4600 0.018 Uiso 1 1 calc R U
H24B H 0.5324 0.3056 0.5264 0.018 Uiso 1 1 calc R U

loop_
_atom_site_aniso_label
_atom_site_aniso_U_11
_atom_site_aniso_U_22
_atom_site_aniso_U_33
_atom_site_aniso_U_23
_atom_site_aniso_U_13
_atom_site_aniso_U_12
O1 0.0259(5) 0.0242(5) 0.0169(4) 0.0092(4) -0.0042(3) -0.0015(4)
C1 0.0133(5) 0.0142(5) 0.0126(5) 0.0047(4) 0.0027(4) 0.0035(4)
O2 0.0376(5) 0.0208(5) 0.0207(5) 0.0125(4) -0.0072(4) -0.0065(4)
C2 0.0141(5) 0.0135(5) 0.0141(5) 0.0051(4) 0.0039(4) 0.0037(4)
C16 0.0186(6) 0.0140(5) 0.0129(5) 0.0059(4) -0.0007(4) -0.0003(4)
C27 0.0167(6) 0.0149(6) 0.0178(6) 0.0084(5) 0.0023(4) 0.0014(4)
C26 0.0205(6) 0.0160(6) 0.0153(6) 0.0073(5) 0.0015(4) -0.0005(5)
C22 0.0272(7) 0.0205(6) 0.0198(6) 0.0104(5) -0.0010(5) 0.0034(5)
C21 0.0247(6) 0.0280(7) 0.0170(6) 0.0086(5) -0.0029(5) 0.0059(5)
C23 0.0239(6) 0.0149(6) 0.0151(6) 0.0049(5) -0.0011(5) 0.0023(5)
C15 0.0165(6) 0.0139(5) 0.0134(5) 0.0056(4) 0.0002(4) 0.0006(4)
C29 0.0441(8) 0.0220(7) 0.0338(8) 0.0188(6) 0.0030(6) -0.0018(6)
C28 0.0328(7) 0.0193(6) 0.0233(6) 0.0115(5) 0.0007(5) -0.0048(5)
C3 0.0160(5) 0.0156(6) 0.0129(5) 0.0068(4) 0.0014(4) 0.0039(4)
C4 0.0128(5) 0.0149(5) 0.0136(5) 0.0043(4) 0.0026(4) 0.0031(4)
C14 0.0162(5) 0.0157(6) 0.0125(5) 0.0063(4) 0.0018(4) 0.0021(4)
C30 0.0312(7) 0.0400(8) 0.0274(7) 0.0247(6) 0.0032(6) 0.0020(6)
C5 0.0148(5) 0.0169(6) 0.0134(5) 0.0044(4) 0.0021(4) 0.0035(4)
C6 0.0157(5) 0.0151(6) 0.0155(6) 0.0025(4) 0.0038(4) 0.0031(4)
C7 0.0205(6) 0.0198(6) 0.0170(6) 0.0028(5) 0.0000(5) 0.0017(5)
C32 0.0436(8) 0.0217(7) 0.0175(6) 0.0091(5) 0.0028(6) 0.0092(6)
C10 0.0234(6) 0.0149(6) 0.0206(6) 0.0066(5) 0.0033(5) 0.0026(5)
C9 0.0250(6) 0.0141(6) 0.0271(7) 0.0033(5) 0.0038(5) -0.0014(5)
C11 0.0165(5) 0.0130(5) 0.0156(6) 0.0027(4) 0.0026(4) 0.0017(4)
C8 0.0231(6) 0.0184(6) 0.0230(6) -0.0005(5) -0.0011(5) -0.0024(5)
C31 0.0473(9) 0.0306(7) 0.0191(7) 0.0124(6) -0.0015(6) 0.0040(6)
C12 0.0198(6) 0.0143(6) 0.0150(6) 0.0050(4) 0.0026(5) 0.0009(5)
C13 0.0151(5) 0.0133(5) 0.0141(5) 0.0051(4) 0.0033(4) 0.0018(4)
C20 0.0311(7) 0.0240(7) 0.0166(6) 0.0011(5) -0.0070(5) 0.0033(5)
C17 0.0199(6) 0.0132(5) 0.0143(6) 0.0060(4) -0.0002(4) -0.0004(4)
C25 0.0218(6) 0.0147(6) 0.0146(6) 0.0068(5) 0.0006(5) 0.0008(5)
C19 0.0287(7) 0.0155(6) 0.0195(6) 0.0035(5) -0.0061(5) -0.0013(5)
C18 0.0171(6) 0.0143(5) 0.0122(5) 0.0041(4) 0.0006(4) 0.0009(4)
C24 0.0183(6) 0.0145(6) 0.0147(6) 0.0072(4) 0.0010(4) 0.0010(4)

loop_
_atom_type_symbol
_atom_type_description
_atom_type_scat_dispersion_real
_atom_type_scat_dispersion_imag
_atom_type_scat_source
C C 0.0033 0.0016 'International Tables Vol C Tables 4.2.6.8 and 6.1.1.4'
H H 0.0000 0.0000 'International Tables Vol C Tables 4.2.6.8 and 6.1.1.4'
O O 0.0106 0.0060 'International Tables Vol C Tables 4.2.6.8 and 6.1.1.4'

loop_
_geom_angle_atom_site_label_1
_geom_angle_atom_site_label_2
_geom_angle_atom_site_label_3
_geom_angle
C14 C1 C2 119.01(10)
C14 C1 C15 121.19(10)
C2 C1 C15 119.79(10)
C3 C2 C1 119.13(10)
C3 C2 C24 121.86(10)
C1 C2 C24 119.02(10)
C17 C16 C15 111.57(9)
C17 C16 H16A 109.3
C15 C16 H16A 109.3
C17 C16 H16B 109.3
C15 C16 H16B 109.3
H16A C16 H16B 108.0
C28 C27 C32 109.96(10)
C28 C27 C26 111.02(10)
C32 C27 C26 112.27(9)
C28 C27 H27 107.8
C32 C27 H27 107.8
C26 C27 H27 107.8
C25 C26 C27 114.51(9)
C25 C26 H26A 108.6
C27 C26 H26A 108.6
C25 C26 H26B 108.6
C27 C26 H26B 108.6
H26A C26 H26B 107.6
C21 C22 C23 111.88(10)
C21 C22 H22A 109.2
C23 C22 H22A 109.2
C21 C22 H22B 109.2
C23 C22 H22B 109.2
H22A C22 H22B 107.9
C22 C21 C20 110.81(10)
C22 C21 H21A 109.5
C20 C21 H21A 109.5
C22 C21 H21B 109.5
C20 C21 H21B 109.5
H21A C21 H21B 108.1
C22 C23 C18 111.28(9)
C22 C23 H23A 109.4
C18 C23 H23A 109.4
C22 C23 H23B 109.4
C18 C23 H23B 109.4
H23A C23 H23B 108.0
C1 C15 C16 116.05(9)
C1 C15 H15A 108.3
C16 C15 H15A 108.3
C1 C15 H15B 108.3
C16 C15 H15B 108.3
H15A C15 H15B 107.4
C30 C29 C28 111.60(11)
C30 C29 H29A 109.3
C28 C29 H29A 109.3
C30 C29 H29B 109.3
C28 C29 H29B 109.3
H29A C29 H29B 108.0
C27 C28 C29 112.31(10)
C27 C28 H28A 109.1
C29 C28 H28A 109.1
C27 C28 H28B 109.1
C29 C28 H28B 109.1
H28A C28 H28B 107.9
C2 C3 C4 121.41(10)
C2 C3 H3 119.3
C4 C3 H3 119.3
C13 C4 C3 119.18(10)
C13 C4 C5 121.15(10)
C3 C4 C5 119.66(10)
C1 C14 C13 121.56(10)
C1 C14 H14 119.2
C13 C14 H14 119.2
C31 C30 C29 110.73(11)
C31 C30 H30A 109.5
C29 C30 H30A 109.5
C31 C30 H30B 109.5
C29 C30 H30B 109.5
H30A C30 H30B 108.1
O1 C5 C4 121.85(10)
O1 C5 C6 120.88(10)
C4 C5 C6 117.27(10)
C7 C6 C11 119.25(11)
C7 C6 C5 119.38(10)
C11 C6 C5 121.36(10)
C8 C7 C6 120.08(11)
C8 C7 H7 120.0
C6 C7 H7 120.0
C31 C32 C27 112.60(10)
C31 C32 H32A 109.1
C27 C32 H32A 109.1
C31 C32 H32B 109.1
C27 C32 H32B 109.1
H32A C32 H32B 107.8
C9 C10 C11 120.25(11)
C9 C10 H10 119.9
C11 C10 H10 119.9
C10 C9 C8 119.68(11)
C10 C9 H9 120.2
C8 C9 H9 120.2
C10 C11 C6 120.11(11)
C10 C11 C12 118.81(10)
C6 C11 C12 121.08(10)
C7 C8 C9 120.61(11)
C7 C8 H8 119.7
C9 C8 H8 119.7
C30 C31 C32 111.70(11)
C30 C31 H31A 109.3
C32 C31 H31A 109.3
C30 C31 H31B 109.3
C32 C31 H31B 109.3
H31A C31 H31B 107.9
O2 C12 C13 121.52(10)
O2 C12 C11 120.98(10)
C13 C12 C11 117.49(10)
C14 C13 C4 119.67(10)
C14 C13 C12 118.74(10)
C4 C13 C12 121.58(10)
C21 C20 C19 111.28(10)
C21 C20 H20A 109.4
C19 C20 H20A 109.4
C21 C20 H20B 109.4
C19 C20 H20B 109.4
H20A C20 H20B 108.0
C16 C17 C18 115.45(9)
C16 C17 H17A 108.4
C18 C17 H17A 108.4
C16 C17 H17B 108.4
C18 C17 H17B 108.4
H17A C17 H17B 107.5
C24 C25 C26 111.06(9)
C24 C25 H25A 109.4
C26 C25 H25A 109.4
C24 C25 H25B 109.4
C26 C25 H25B 109.4
H25A C25 H25B 108.0
C20 C19 C18 113.05(10)
C20 C19 H19A 109.0
C18 C19 H19A 109.0
C20 C19 H19B 109.0
C18 C19 H19B 109.0
H19A C19 H19B 107.8
C17 C18 C19 109.85(9)
C17 C18 C23 113.15(9)
C19 C18 C23 109.51(9)
C17 C18 H18 108.1
C19 C18 H18 108.1
C23 C18 H18 108.1
C2 C24 C25 116.98(9)
C2 C24 H24A 108.1
C25 C24 H24A 108.1
C2 C24 H24B 108.1
C25 C24 H24B 108.1
H24A C24 H24B 107.3

loop_
_geom_bond_atom_site_label_1
_geom_bond_atom_site_label_2
_geom_bond_distance
O1 C5 1.2216(14)
C1 C14 1.3885(16)
C1 C2 1.4174(15)
C1 C15 1.5097(15)
O2 C12 1.2230(14)
C2 C3 1.3929(16)
C2 C24 1.5116(15)
C16 C17 1.5250(15)
C16 C15 1.5269(14)
C16 H16A 0.9900
C16 H16B 0.9900
C27 C28 1.5237(16)
C27 C32 1.5268(17)
C27 C26 1.5284(15)
C27 H27 1.0000
C26 C25 1.5267(16)
C26 H26A 0.9900
C26 H26B 0.9900
C22 C21 1.5200(17)
C22 C23 1.5305(16)
C22 H22A 0.9900
C22 H22B 0.9900
C21 C20 1.5250(18)
C21 H21A 0.9900
C21 H21B 0.9900
C23 C18 1.5313(15)
C23 H23A 0.9900
C23 H23B 0.9900
C15 H15A 0.9900
C15 H15B 0.9900
C29 C30 1.525(2)
C29 C28 1.5255(17)
C29 H29A 0.9900
C29 H29B 0.9900
C28 H28A 0.9900
C28 H28B 0.9900
C3 C4 1.3984(16)
C3 H3 0.9500
C4 C13 1.3972(15)
C4 C5 1.4881(16)
C14 C13 1.3932(16)
C14 H14 0.9500
C30 C31 1.518(2)
C30 H30A 0.9900
C30 H30B 0.9900
C5 C6 1.4934(16)
C6 C7 1.3959(17)
C6 C11 1.3991(16)
C7 C8 1.3871(18)
C7 H7 0.9500
C32 C31 1.5267(17)
C32 H32A 0.9900
C32 H32B 0.9900
C10 C9 1.3848(17)
C10 C11 1.3946(16)
C10 H10 0.9500
C9 C8 1.3886(18)
C9 H9 0.9500
C11 C12 1.4879(16)
C8 H8 0.9500
C31 H31A 0.9900
C31 H31B 0.9900
C12 C13 1.4842(16)
C20 C19 1.5257(17)
C20 H20A 0.9900
C20 H20B 0.9900
C17 C18 1.5295(15)
C17 H17A 0.9900
C17 H17B 0.9900
C25 C24 1.5249(15)
C25 H25A 0.9900
C25 H25B 0.9900
C19 C18 1.5296(16)
C19 H19A 0.9900
C19 H19B 0.9900
C18 H18 1.0000
C24 H24A 0.9900
C24 H24B 0.9900

loop_
_geom_torsion_atom_site_label_1
_geom_torsion_atom_site_label_2
_geom_torsion_atom_site_label_3
_geom_torsion_atom_site_label_4
_geom_torsion
C14 C1 C2 C3 -1.15(16)
C15 C1 C2 C3 179.64(10)
C14 C1 C2 C24 178.76(10)
C15 C1 C2 C24 -0.45(15)
C28 C27 C26 C25 -173.51(10)
C32 C27 C26 C25 62.95(13)
C23 C22 C21 C20 -55.54(14)
C21 C22 C23 C18 56.92(13)
C14 C1 C15 C16 5.56(15)
C2 C1 C15 C16 -175.25(10)
C17 C16 C15 C1 -178.96(9)
C32 C27 C28 C29 -54.24(14)
C26 C27 C28 C29 -179.09(10)
C30 C29 C28 C27 55.66(15)
C1 C2 C3 C4 1.62(16)
C24 C2 C3 C4 -178.29(10)
C2 C3 C4 C13 -0.35(17)
C2 C3 C4 C5 179.30(10)
C2 C1 C14 C13 -0.58(16)
C15 C1 C14 C13 178.62(10)
C28 C29 C30 C31 -54.91(15)
C13 C4 C5 O1 -179.77(10)
C3 C4 C5 O1 0.59(17)
C13 C4 C5 C6 0.40(15)
C3 C4 C5 C6 -179.24(10)
O1 C5 C6 C7 -0.05(17)
C4 C5 C6 C7 179.77(10)
O1 C5 C6 C11 -179.76(10)
C4 C5 C6 C11 0.07(16)
C11 C6 C7 C8 -0.95(17)
C5 C6 C7 C8 179.34(11)
C28 C27 C32 C31 53.92(15)
C26 C27 C32 C31 178.05(11)
C11 C10 C9 C8 -0.60(18)
C9 C10 C11 C6 -0.24(17)
C9 C10 C11 C12 179.38(11)
C7 C6 C11 C10 1.01(17)
C5 C6 C11 C10 -179.28(10)
C7 C6 C11 C12 -178.60(10)
C5 C6 C11 C12 1.10(16)
C6 C7 C8 C9 0.12(19)
C10 C9 C8 C7 0.67(19)
C29 C30 C31 C32 54.48(16)
C27 C32 C31 C30 -54.98(16)
C10 C11 C12 O2 -3.30(17)
C6 C11 C12 O2 176.31(11)
C10 C11 C12 C13 177.75(10)
C6 C11 C12 C13 -2.63(16)
C1 C14 C13 C4 1.87(17)
C1 C14 C13 C12 -177.14(10)
C3 C4 C13 C14 -1.39(16)
C5 C4 C13 C14 178.97(10)
C3 C4 C13 C12 177.59(10)
C5 C4 C13 C12 -2.06(16)
O2 C12 C13 C14 3.17(17)
C11 C12 C13 C14 -177.89(10)
O2 C12 C13 C4 -175.82(11)
C11 C12 C13 C4 3.13(16)
C22 C21 C20 C19 53.86(15)
C15 C16 C17 C18 -178.77(9)
C27 C26 C25 C24 173.88(9)
C21 C20 C19 C18 -54.77(15)
C16 C17 C18 C19 177.75(10)
C16 C17 C18 C23 -59.53(13)
C20 C19 C18 C17 179.76(10)
C20 C19 C18 C23 54.92(13)
C22 C23 C18 C17 -178.15(10)
C22 C23 C18 C19 -55.24(13)
C3 C2 C24 C25 -2.78(16)
C1 C2 C24 C25 177.30(10)
C26 C25 C24 C2 -179.64(9)
